data_4329532
loop_
_publ_author_name
'Juan Diwu'
'Daniel J. Grant'
'Shuao Wang'
'Laura Gagliardi'
'Thomas E. Albrecht-Schmitt'

_publ_section_title
;
 Periodic Trends in Lanthanide and Actinide Phosphonates: Discontinuity
 between Plutonium and Americium
;
_journal_name_full 'Inorganic Chemistry'
_journal_page_first 6906
_journal_page_last 6915
_journal_paper_doi 10.1021/ic300742p
_journal_volume 51
_journal_year 2012
_chemical_formula_moiety Nd[CH2(PO3H0.5)2]
_chemical_formula_sum 'C H2 Nd O6 P2'
_chemical_formula_weight 316.21
_chemical_name_common 'neodium methylenediphosphonate'
_chemical_name_systematic
; 
 ? 
;
_space_group_IT_number 12
_symmetry_cell_setting monoclinic
_symmetry_space_group_name_Hall '-C 2y'
_symmetry_space_group_name_H-M 'C 1 2/m 1'
_atom_sites_solution_hydrogens geom
_atom_sites_solution_primary direct
_atom_sites_solution_secondary difmap
_audit_creation_method SHELXL-97
_cell_angle_alpha 90.00
_cell_angle_beta 111.557(2)
_cell_angle_gamma 90.00
_cell_formula_units_Z 4
_cell_length_a 8.2640(13)
_cell_length_b 14.008(2)
_cell_length_c 5.3404(8)
_cell_measurement_reflns_used 694
_cell_measurement_temperature 100(2)
_cell_measurement_theta_max 27.60
_cell_measurement_theta_min 2.91
_cell_volume 574.97(15)
_computing_cell_refinement 'SMART SAINT'
_computing_data_collection SMART
_computing_data_reduction SAINT
_computing_molecular_graphics 'SHELXP-97 (Sheldrick, 1997)'
_computing_publication_material 'SHELCIF-97 (Sheldrick, 2000)'
_computing_structure_refinement 'SHELXL-97 (Sheldrick, 1997)'
_computing_structure_solution 'SHELXS-97 (Sheldrick, 1990)'
_diffrn_ambient_temperature 100(2)
_diffrn_detector_area_resol_mean 0
_diffrn_measured_fraction_theta_full 0.997
_diffrn_measured_fraction_theta_max 0.997
_diffrn_measurement_device_type 'Bruker APEXII'
_diffrn_measurement_method '0.3 wide w/ exposures'
_diffrn_radiation_monochromator 'Quazar optics'
_diffrn_radiation_source 'Imus microdocused'
_diffrn_radiation_type MoK\a
_diffrn_radiation_wavelength 0.71073
_diffrn_reflns_av_R_equivalents 0.0338
_diffrn_reflns_av_sigmaI/netI 0.0266
_diffrn_reflns_limit_h_max 10
_diffrn_reflns_limit_h_min -10
_diffrn_reflns_limit_k_max 18
_diffrn_reflns_limit_k_min -18
_diffrn_reflns_limit_l_max 6
_diffrn_reflns_limit_l_min -6
_diffrn_reflns_number 3379
_diffrn_reflns_theta_full 27.60
_diffrn_reflns_theta_max 27.60
_diffrn_reflns_theta_min 2.91
_exptl_absorpt_coefficient_mu 9.550
_exptl_absorpt_correction_T_max 0.913
_exptl_absorpt_correction_T_min 0.660
_exptl_absorpt_correction_type numerical
_exptl_absorpt_process_details SHELXPREP
_exptl_crystal_colour blue-purple
_exptl_crystal_density_diffrn 3.653
_exptl_crystal_density_meas ?
_exptl_crystal_description spindle-shaped
_exptl_crystal_F_000 584
_exptl_crystal_size_max 0.097
_exptl_crystal_size_mid 0.036
_exptl_crystal_size_min 0.011
_refine_diff_density_max 0.962
_refine_diff_density_min -0.646
_refine_diff_density_rms 0.186
_refine_ls_extinction_method none
_refine_ls_goodness_of_fit_ref 1.064
_refine_ls_hydrogen_treatment constr
_refine_ls_matrix_type full
_refine_ls_number_parameters 48
_refine_ls_number_reflns 694
_refine_ls_number_restraints 0
_refine_ls_restrained_S_all 1.064
_refine_ls_R_factor_all 0.0228
_refine_ls_R_factor_gt 0.0192
_refine_ls_shift/su_max 0.000
_refine_ls_shift/su_mean 0.000
_refine_ls_structure_factor_coef Fsqd
_refine_ls_weighting_details 'calc w=1/[\s^2^(Fo^2^)+(0.0300P)^2^+0.3941P] where P=(Fo^2^+2Fc^2^)/3'
_refine_ls_weighting_scheme calc
_refine_ls_wR_factor_gt 0.0479
_refine_ls_wR_factor_ref 0.0498
_reflns_number_gt 642
_reflns_number_total 694
_reflns_threshold_expression >2sigma(I)
_cod_data_source_file ic300742p_si_002_04.cif
_cod_data_source_block NdC1P2
_cod_depositor_comments
;
The following automatic conversions were performed:

'_exptl_crystal_density_meas' value 'n/a' was changed to '?' - the
value is perceived as not measured.

Automatic conversion script
Id: cif_fix_values 3008 2015-01-20 13:52:24Z robertas 
;
_cod_database_code 4329532

loop_
_symmetry_equiv_pos_as_xyz
'x, y, z'
'-x, y, -z'
'x+1/2, y+1/2, z'
'-x+1/2, y+1/2, -z'
'-x, -y, -z'
'x, -y, z'
'-x+1/2, -y+1/2, -z'
'x+1/2, -y+1/2, z'

loop_
_atom_site_label
_atom_site_type_symbol
_atom_site_fract_x
_atom_site_fract_y
_atom_site_fract_z
_atom_site_U_iso_or_equiv
_atom_site_adp_type
_atom_site_occupancy
_atom_site_symmetry_multiplicity
_atom_site_calc_flag
_atom_site_refinement_flags
Nd1 Nd 0.0000 0.22762(2) 0.5000 0.00620(11) Uani 1 2 d S
P1 P 0.24684(14) 0.38855(8) 0.8722(2) 0.0068(2) Uani 1 1 d .
O2 O 0.2916(4) 0.3098(2) 0.7094(6) 0.0084(6) Uani 1 1 d .
O1 O 0.0486(4) 0.3721(2) 0.8104(6) 0.0082(6) Uani 1 1 d .
O3 O 0.3530(4) 0.3860(2) 1.1706(6) 0.0092(6) Uani 1 1 d .
C1 C 0.2727(7) 0.5000 0.7258(12) 0.0069(11) Uani 1 2 d S
H1A H 0.1892 0.5000 0.5372 0.008 Uiso 1 2 calc SR
H1B H 0.3907 0.5000 0.7186 0.008 Uiso 1 2 calc SR

loop_
_atom_site_aniso_label
_atom_site_aniso_U_11
_atom_site_aniso_U_22
_atom_site_aniso_U_33
_atom_site_aniso_U_23
_atom_site_aniso_U_13
_atom_site_aniso_U_12
Nd1 0.00487(17) 0.00668(17) 0.00715(17) 0.000 0.00233(12) 0.000
P1 0.0060(5) 0.0064(5) 0.0080(5) 0.0003(4) 0.0027(4) -0.0002(4)
O2 0.0067(14) 0.0082(14) 0.0105(14) -0.0032(12) 0.0035(12) -0.0017(12)
O1 0.0069(14) 0.0103(15) 0.0083(14) -0.0015(11) 0.0041(11) -0.0017(11)
O3 0.0059(14) 0.0095(15) 0.0114(15) 0.0006(12) 0.0023(12) -0.0011(11)
C1 0.005(3) 0.006(3) 0.009(3) 0.000 0.002(2) 0.000

loop_
_atom_type_symbol
_atom_type_description
_atom_type_scat_dispersion_real
_atom_type_scat_dispersion_imag
_atom_type_scat_source
C C 0.0033 0.0016 'International Tables Vol C Tables 4.2.6.8 and 6.1.1.4'
H H 0.0000 0.0000 'International Tables Vol C Tables 4.2.6.8 and 6.1.1.4'
O O 0.0106 0.0060 'International Tables Vol C Tables 4.2.6.8 and 6.1.1.4'
P P 0.1023 0.0942 'International Tables Vol C Tables 4.2.6.8 and 6.1.1.4'
Nd Nd -0.1943 3.0179 'International Tables Vol C Tables 4.2.6.8 and 6.1.1.4'

loop_
_geom_angle_atom_site_label_1
_geom_angle_atom_site_label_2
_geom_angle_atom_site_label_3
_geom_angle
_geom_angle_site_symmetry_1
_geom_angle_site_symmetry_3
O3 Nd1 O3 94.84(15) 8_454 7_557
O3 Nd1 O2 86.54(10) 8_454 8_455
O3 Nd1 O2 76.61(10) 7_557 8_455
O3 Nd1 O2 76.61(10) 8_454 7_556
O3 Nd1 O2 86.54(10) 7_557 7_556
O2 Nd1 O2 155.08(15) 8_455 7_556
O3 Nd1 O2 80.28(10) 8_454 2_556
O3 Nd1 O2 141.70(9) 7_557 2_556
O2 Nd1 O2 65.22(11) 8_455 2_556
O2 Nd1 O2 127.99(12) 7_556 2_556
O3 Nd1 O2 141.70(9) 8_454 .
O3 Nd1 O2 80.28(10) 7_557 .
O2 Nd1 O2 127.99(12) 8_455 .
O2 Nd1 O2 65.22(11) 7_556 .
O2 Nd1 O2 125.86(14) 2_556 .
O3 Nd1 O1 159.55(10) 8_454 .
O3 Nd1 O1 97.82(10) 7_557 .
O2 Nd1 O1 80.88(10) 8_455 .
O2 Nd1 O1 120.05(9) 7_556 .
O2 Nd1 O1 79.82(9) 2_556 .
O2 Nd1 O1 56.97(9) . .
O3 Nd1 O1 97.82(10) 8_454 2_556
O3 Nd1 O1 159.55(10) 7_557 2_556
O2 Nd1 O1 120.05(9) 8_455 2_556
O2 Nd1 O1 80.88(10) 7_556 2_556
O2 Nd1 O1 56.97(9) 2_556 2_556
O2 Nd1 O1 79.82(10) . 2_556
O1 Nd1 O1 75.08(13) . 2_556
O3 Nd1 P1 88.62(8) 8_454 2_556
O3 Nd1 P1 168.12(7) 7_557 2_556
O2 Nd1 P1 92.30(7) 8_455 2_556
O2 Nd1 P1 105.33(7) 7_556 2_556
O2 Nd1 P1 28.06(7) 2_556 2_556
O2 Nd1 P1 103.91(7) . 2_556
O1 Nd1 P1 75.92(7) . 2_556
O1 Nd1 P1 28.91(6) 2_556 2_556
O3 Nd1 P1 168.12(7) 8_454 .
O3 Nd1 P1 88.62(8) 7_557 .
O2 Nd1 P1 105.33(7) 8_455 .
O2 Nd1 P1 92.30(7) 7_556 .
O2 Nd1 P1 103.91(7) 2_556 .
O2 Nd1 P1 28.06(7) . .
O1 Nd1 P1 28.91(6) . .
O1 Nd1 P1 75.92(7) 2_556 .
P1 Nd1 P1 90.28(4) 2_556 .
O3 P1 O2 114.46(17) . .
O3 P1 O1 112.09(16) . .
O2 P1 O1 103.12(16) . .
O3 P1 C1 111.4(2) . .
O2 P1 C1 106.7(2) . .
O1 P1 C1 108.6(2) . .
O3 P1 Nd1 129.05(13) . .
O2 P1 Nd1 51.02(11) . .
O1 P1 Nd1 52.10(11) . .
C1 P1 Nd1 119.60(18) . .
P1 O2 Nd1 140.92(17) . 7_556
P1 O2 Nd1 100.92(14) . .
Nd1 O2 Nd1 114.78(11) 7_556 .
P1 O1 Nd1 98.99(14) . .
P1 O3 Nd1 138.14(18) . 7_557
P1 C1 P1 121.0(3) . 6_565
P1 C1 H1A 107.1 . .
P1 C1 H1A 107.1 6_565 .
P1 C1 H1B 107.1 . .
P1 C1 H1B 107.1 6_565 .
H1A C1 H1B 106.8 . .

loop_
_geom_bond_atom_site_label_1
_geom_bond_atom_site_label_2
_geom_bond_distance
_geom_bond_site_symmetry_2
Nd1 O3 2.353(3) 8_454
Nd1 O3 2.353(3) 7_557
Nd1 O2 2.431(3) 8_455
Nd1 O2 2.431(3) 7_556
Nd1 O2 2.530(3) 2_556
Nd1 O2 2.530(3) .
Nd1 O1 2.553(3) .
Nd1 O1 2.553(3) 2_556
Nd1 P1 3.1960(11) 2_556
Nd1 P1 3.1960(11) .
P1 O3 1.511(3) .
P1 O2 1.531(3) .
P1 O1 1.564(3) .
P1 C1 1.793(3) .
O2 Nd1 2.431(3) 7_556
O3 Nd1 2.353(3) 7_557
C1 P1 1.793(3) 6_565
C1 H1A 0.9900 .
C1 H1B 0.9900 .
